data_2204559
loop_
_publ_author_name
'Bjernemose, Jens K.'
'Less, Robert J.'
'Raithby, Paul R.'

_publ_section_title
;
 5-[(<i>E</i>)-2-Phenylethen-1-yl]quinolin-8-ol
;
_journal_issue 11
_journal_name_full 'Acta Crystallographica Section E'
_journal_page_first o1981
_journal_page_last o1983
_journal_paper_doi 10.1107/S1600536804025012
_journal_volume 60
_journal_year 2004
_chemical_formula_iupac 'C17 H13 N1 O1'
_chemical_formula_moiety 'C17 H13 N1 O1'
_chemical_formula_sum 'C17 H13 N O'
_chemical_formula_weight 247.28
_chemical_name_systematic
;
5-[(E)-2-Phenylethen-1-yl]quinolin-8-ol
;
_space_group_IT_number 14
_symmetry_cell_setting monoclinic
_symmetry_space_group_name_Hall '-P 2ybc'
_symmetry_space_group_name_H-M 'P 1 21/c 1'
_atom_sites_solution_hydrogens geom
_atom_sites_solution_primary direct
_atom_sites_solution_secondary difmap
_cell_angle_alpha 90
_cell_angle_beta 92.6540(10)
_cell_angle_gamma 90
_cell_formula_units_Z 12
_cell_length_a 11.92800(10)
_cell_length_b 11.01200(10)
_cell_length_c 28.1700(3)
_cell_measurement_reflns_used 54542
_cell_measurement_temperature 150(2)
_cell_measurement_theta_max 30.034
_cell_measurement_theta_min 2.91
_cell_volume 3696.19(6)
_computing_cell_refinement 'HKL SCALEPACK (Otwinowski & Minor, 1997)'
_computing_data_collection 'COLLECT (Nonius, 1997-2000)'
_computing_data_reduction 'HKL SCALEPACK and DENZO (Otwinowski & Minor, 1997)'
_computing_molecular_graphics 'X-Seed (Barbour, 2001)'
_computing_publication_material 'WinGX (Farrugia, 1999)'
_computing_structure_refinement 'SHELXL97 (Sheldrick, 1997)'
_computing_structure_solution 'SIR97 (Altomare et al., 1999)'
_diffrn_ambient_temperature 150(2)
_diffrn_measured_fraction_theta_full 0.997
_diffrn_measured_fraction_theta_max 0.997
_diffrn_measurement_device_type 'Nonius KappaCCD'
_diffrn_measurement_method '\f and \w'
_diffrn_radiation_monochromator graphite
_diffrn_radiation_type MoK\a
_diffrn_radiation_wavelength 0.71069
_diffrn_reflns_av_R_equivalents 0.0608
_diffrn_reflns_limit_h_max 16
_diffrn_reflns_limit_h_min -16
_diffrn_reflns_limit_k_max 15
_diffrn_reflns_limit_k_min -15
_diffrn_reflns_limit_l_max 39
_diffrn_reflns_limit_l_min -39
_diffrn_reflns_number 65180
_diffrn_reflns_theta_full 30.03
_diffrn_reflns_theta_max 30.03
_diffrn_reflns_theta_min 3.65
_diffrn_standards_number 0
_exptl_absorpt_coefficient_mu 0.083
_exptl_absorpt_correction_T_max 0.997
_exptl_absorpt_correction_T_min 0.922
_exptl_absorpt_correction_type multi-scan
_exptl_absorpt_process_details '(SORTAV; Blessing, 1995)'
_exptl_crystal_colour 'translucent yellow'
_exptl_crystal_density_diffrn 1.333
_exptl_crystal_density_method 'not measured'
_exptl_crystal_description prism
_exptl_crystal_F_000 1560
_exptl_crystal_size_max 0.38
_exptl_crystal_size_mid 0.2
_exptl_crystal_size_min 0.05
_refine_diff_density_max 0.293
_refine_diff_density_min -0.273
_refine_ls_extinction_method none
_refine_ls_goodness_of_fit_ref 1.036
_refine_ls_hydrogen_treatment mixed
_refine_ls_matrix_type full
_refine_ls_number_parameters 526
_refine_ls_number_reflns 10796
_refine_ls_number_restraints 0
_refine_ls_restrained_S_all 1.036
_refine_ls_R_factor_all 0.0981
_refine_ls_R_factor_gt 0.0518
_refine_ls_shift/su_max 0.001
_refine_ls_shift/su_mean 0
_refine_ls_structure_factor_coef Fsqd
_refine_ls_weighting_details 'calc w = 1/[\s^2^(Fo^2^)+(0.0688P)^2^+0.3349P] where P = (Fo^2^+2Fc^2^)/3'
_refine_ls_weighting_scheme calc
_refine_ls_wR_factor_gt 0.1214
_refine_ls_wR_factor_ref 0.1421
_reflns_number_gt 6893
_reflns_number_total 10796
_reflns_threshold_expression I>2\s(I)
_cod_data_source_file rn6027.cif
_cod_data_source_block I
_cod_original_sg_symbol_H-M 'P 21/c'
_cod_original_formula_sum 'C17 H13 N1 O1'
_cod_database_code 2204559
_cod_database_fobs_code 2204559

loop_
_symmetry_equiv_pos_as_xyz
'x, y, z'
'-x, y+1/2, -z+1/2'
'-x, -y, -z'
'x, -y-1/2, z-1/2'

loop_
_atom_site_label
_atom_site_fract_x
_atom_site_fract_y
_atom_site_fract_z
_atom_site_U_iso_or_equiv
_atom_site_adp_type
_atom_site_calc_flag
_atom_site_refinement_flags
_atom_site_occupancy
_atom_site_type_symbol
O1A 1.00536(8) 1.15351(10) 0.26941(4) 0.0342(2) Uani d . 1 O
N1A 1.14573(9) 1.28265(10) 0.21446(4) 0.0271(2) Uani d . 1 N
C1A 1.19146(11) 1.22383(11) 0.25356(5) 0.0236(3) Uani d . 1 C
C2A 1.11634(10) 1.15781(12) 0.28171(5) 0.0257(3) Uani d . 1 C
C3A 1.15606(11) 1.09739(12) 0.32148(5) 0.0274(3) Uani d . 1 C
H3A 1.1054 1.0549 0.3405 0.033 Uiso calc R 1 H
C4A 1.27068(11) 1.09773(12) 0.33426(5) 0.0267(3) Uani d . 1 C
H4A 1.2961 1.0538 0.3617 0.032 Uiso calc R 1 H
C5A 1.34898(11) 1.15962(11) 0.30846(5) 0.0242(3) Uani d . 1 C
C6A 1.30817(10) 1.22482(11) 0.26702(4) 0.0229(3) Uani d . 1 C
C7A 1.37663(11) 1.29409(12) 0.23728(5) 0.0271(3) Uani d . 1 C
H7A 1.4552 1.2987 0.2443 0.033 Uiso calc R 1 H
C8A 1.33061(12) 1.35407(12) 0.19872(5) 0.0306(3) Uani d . 1 C
H8A 1.3766 1.4008 0.179 0.037 Uiso calc R 1 H
C9A 1.21419(11) 1.34600(13) 0.18847(5) 0.0308(3) Uani d . 1 C
H9A 1.1833 1.3882 0.1615 0.037 Uiso calc R 1 H
C10A 1.46876(11) 1.15961(12) 0.32301(5) 0.0268(3) Uani d . 1 C
H10A 1.5186 1.192 0.3009 0.032 Uiso calc R 1 H
C11A 1.51492(11) 1.11896(12) 0.36401(5) 0.0279(3) Uani d . 1 C
H11A 1.4648 1.0861 0.3859 0.034 Uiso calc R 1 H
C12A 1.63404(11) 1.11915(11) 0.37918(5) 0.0247(3) Uani d . 1 C
C13A 1.66713(12) 1.06657(12) 0.42280(5) 0.0304(3) Uani d . 1 C
H13A 1.6116 1.0352 0.4426 0.036 Uiso calc R 1 H
C14A 1.77933(12) 1.05931(13) 0.43781(5) 0.0332(3) Uani d . 1 C
H14A 1.7999 1.0227 0.4675 0.04 Uiso calc R 1 H
C15A 1.86129(12) 1.10533(13) 0.40960(5) 0.0323(3) Uani d . 1 C
H15A 1.9383 1.0993 0.4195 0.039 Uiso calc R 1 H
C16A 1.83018(11) 1.16038(13) 0.36668(5) 0.0319(3) Uani d . 1 C
H16A 1.8862 1.1931 0.3474 0.038 Uiso calc R 1 H
C17A 1.71838(11) 1.16804(12) 0.35167(5) 0.0282(3) Uani d . 1 C
H17A 1.6983 1.2069 0.3224 0.034 Uiso calc R 1 H
O1B 0.98300(8) 1.32068(9) 0.13534(4) 0.0325(2) Uani d . 1 O
N1B 0.84510(9) 1.20227(10) 0.19523(4) 0.0260(2) Uani d . 1 N
C1B 0.79822(10) 1.24929(11) 0.15391(4) 0.0236(3) Uani d . 1 C
C2B 0.87196(11) 1.30937(12) 0.12321(5) 0.0255(3) Uani d . 1 C
C3B 0.83043(11) 1.35656(12) 0.08096(5) 0.0289(3) Uani d . 1 C
H3B 0.8797 1.3958 0.0603 0.035 Uiso calc R 1 H
C4B 0.71575(11) 1.34747(12) 0.06792(5) 0.0294(3) Uani d . 1 C
H4B 0.6892 1.3817 0.0386 0.035 Uiso calc R 1 H
C5B 0.63998(11) 1.29044(12) 0.09626(5) 0.0260(3) Uani d . 1 C
C6B 0.68202(10) 1.24033(11) 0.14043(5) 0.0245(3) Uani d . 1 C
C7B 0.61509(11) 1.17671(12) 0.17251(5) 0.0283(3) Uani d . 1 C
H7B 0.5368 1.1676 0.1656 0.034 Uiso calc R 1 H
C8B 0.66268(11) 1.12858(13) 0.21328(5) 0.0296(3) Uani d . 1 C
H8B 0.6179 1.0856 0.2347 0.036 Uiso calc R 1 H
C9B 0.77814(11) 1.14288(12) 0.22339(5) 0.0284(3) Uani d . 1 C
H9B 0.8099 1.1083 0.2518 0.034 Uiso calc R 1 H
C10B 0.51995(11) 1.28230(12) 0.08217(5) 0.0289(3) Uani d . 1 C
H10B 0.4692 1.2769 0.1071 0.035 Uiso calc R 1 H
C11B 0.47527(11) 1.28169(12) 0.03795(5) 0.0280(3) Uani d . 1 C
H11B 0.526 1.2839 0.0129 0.034 Uiso calc R 1 H
C12B 0.35474(11) 1.27795(12) 0.02420(5) 0.0266(3) Uani d . 1 C
C13B 0.31851(12) 1.30248(12) -0.02270(5) 0.0299(3) Uani d . 1 C
H13B 0.3725 1.3193 -0.0455 0.036 Uiso calc R 1 H
C14B 0.20576(12) 1.30281(13) -0.03661(5) 0.0327(3) Uani d . 1 C
H14B 0.1832 1.3199 -0.0687 0.039 Uiso calc R 1 H
C15B 0.12565(12) 1.27828(13) -0.00391(5) 0.0329(3) Uani d . 1 C
H15B 0.0482 1.2787 -0.0134 0.04 Uiso calc R 1 H
C16B 0.15981(12) 1.25300(14) 0.04283(5) 0.0341(3) Uani d . 1 C
H16B 0.1053 1.2359 0.0654 0.041 Uiso calc R 1 H
C17B 0.27245(11) 1.25247(13) 0.05679(5) 0.0307(3) Uani d . 1 C
H17B 0.2944 1.2346 0.0889 0.037 Uiso calc R 1 H
O1C 0.51422(8) 0.93682(10) 0.06785(4) 0.0347(2) Uani d . 1 O
N1C 0.64938(9) 1.04801(10) 0.00406(4) 0.0244(2) Uani d . 1 N
C1C 0.69711(10) 1.00783(11) 0.04625(4) 0.0222(3) Uani d . 1 C
C2C 0.62491(11) 0.95194(12) 0.07854(5) 0.0248(3) Uani d . 1 C
C3C 0.66786(11) 0.91111(12) 0.12160(5) 0.0271(3) Uani d . 1 C
H3C 0.6192 0.8752 0.1434 0.033 Uiso calc R 1 H
C4C 0.78202(11) 0.92167(12) 0.13378(5) 0.0260(3) Uani d . 1 C
H4C 0.8094 0.891 0.1636 0.031 Uiso calc R 1 H
C5C 0.85717(10) 0.97513(11) 0.10404(5) 0.0232(3) Uani d . 1 C
C6C 0.81345(10) 1.01986(11) 0.05913(4) 0.0219(3) Uani d . 1 C
C7C 0.87933(11) 1.07791(12) 0.02501(5) 0.0252(3) Uani d . 1 C
H7C 0.9577 1.0882 0.0313 0.03 Uiso calc R 1 H
C8C 0.83096(11) 1.11881(12) -0.01667(5) 0.0273(3) Uani d . 1 C
H8C 0.8751 1.158 -0.0393 0.033 Uiso calc R 1 H
C9C 0.71516(11) 1.10263(12) -0.02591(5) 0.0266(3) Uani d . 1 C
H9C 0.6825 1.1323 -0.0551 0.032 Uiso calc R 1 H
C10C 0.97697(11) 0.98371(12) 0.11767(5) 0.0261(3) Uani d . 1 C
H10C 1.0253 1.0068 0.0934 0.031 Uiso calc R 1 H
C11C 1.02524(11) 0.96268(12) 0.16029(5) 0.0270(3) Uani d . 1 C
H11C 0.9767 0.9435 0.185 0.032 Uiso calc R 1 H
C12C 1.14578(11) 0.96604(11) 0.17310(5) 0.0244(3) Uani d . 1 C
C13C 1.18417(11) 0.92764(12) 0.21819(5) 0.0261(3) Uani d . 1 C
H13C 1.1315 0.9017 0.2404 0.031 Uiso calc R 1 H
C14C 1.29790(11) 0.92664(12) 0.23130(5) 0.0288(3) Uani d . 1 C
H14C 1.3224 0.9001 0.2622 0.035 Uiso calc R 1 H
C15C 1.37544(12) 0.96429(12) 0.19935(5) 0.0310(3) Uani d . 1 C
H15C 1.4533 0.9639 0.2082 0.037 Uiso calc R 1 H
C16C 1.33884(11) 1.00272(13) 0.15416(5) 0.0319(3) Uani d . 1 C
H16C 1.3919 1.0279 0.1321 0.038 Uiso calc R 1 H
C17C 1.22566(11) 1.00432(13) 0.14131(5) 0.0285(3) Uani d . 1 C
H17C 1.2016 1.0317 0.1105 0.034 Uiso calc R 1 H
H1A 0.9927(16) 1.1865(18) 0.2413(8) 0.074(7) Uiso d . 1 H
H1B 0.9981(17) 1.289(2) 0.1646(8) 0.086(8) Uiso d . 1 H
H1C 0.4915(16) 0.9616(19) 0.0369(8) 0.078(7) Uiso d . 1 H

loop_
_atom_site_aniso_label
_atom_site_aniso_U_11
_atom_site_aniso_U_22
_atom_site_aniso_U_33
_atom_site_aniso_U_12
_atom_site_aniso_U_13
_atom_site_aniso_U_23
O1A 0.0208(5) 0.0500(6) 0.0315(6) -0.0021(4) -0.0010(4) 0.0098(5)
N1A 0.0267(6) 0.0267(6) 0.0277(6) 0.0003(5) -0.0011(5) 0.0028(5)
C1A 0.0240(7) 0.0235(6) 0.0233(6) 0.0020(5) 0.0005(5) -0.0010(5)
C2A 0.0212(7) 0.0294(7) 0.0265(7) 0.0005(5) 0.0013(5) -0.0017(5)
C3A 0.0266(7) 0.0310(7) 0.0249(7) -0.0017(5) 0.0033(6) 0.0019(5)
C4A 0.0279(7) 0.0291(7) 0.0229(6) 0.0017(5) -0.0010(5) 0.0015(5)
C5A 0.0247(7) 0.0238(6) 0.0241(7) 0.0006(5) 0.0010(5) -0.0018(5)
C6A 0.0229(7) 0.0217(6) 0.0241(6) 0.0007(5) 0.0005(5) -0.0023(5)
C7A 0.0250(7) 0.0268(7) 0.0293(7) -0.0023(5) 0.0002(6) -0.0005(5)
C8A 0.0318(8) 0.0286(7) 0.0314(7) -0.0052(6) 0.0014(6) 0.0060(6)
C9A 0.0314(8) 0.0302(7) 0.0306(7) -0.0006(6) -0.0024(6) 0.0067(6)
C10A 0.0240(7) 0.0284(7) 0.0280(7) 0.0001(5) 0.0022(6) 0.0023(5)
C11A 0.0254(7) 0.0324(7) 0.0262(7) 0.0007(5) 0.0040(6) 0.0005(6)
C12A 0.0262(7) 0.0229(6) 0.0249(7) 0.0018(5) 0.0002(5) -0.0019(5)
C13A 0.0330(8) 0.0318(7) 0.0262(7) -0.0012(6) 0.0006(6) 0.0031(6)
C14A 0.0365(8) 0.0337(8) 0.0285(7) 0.0026(6) -0.0070(6) 0.0012(6)
C15A 0.0270(7) 0.0317(7) 0.0374(8) 0.0039(6) -0.0070(6) -0.0035(6)
C16A 0.0263(7) 0.0334(7) 0.0360(8) -0.0007(6) 0.0029(6) 0.0001(6)
C17A 0.0280(7) 0.0290(7) 0.0275(7) 0.0026(5) 0.0007(6) 0.0036(6)
O1B 0.0203(5) 0.0455(6) 0.0315(6) -0.0029(4) 0.0004(4) 0.0055(5)
N1B 0.0237(6) 0.0289(6) 0.0253(6) -0.0001(4) 0.0005(5) -0.0033(5)
C1B 0.0235(7) 0.0244(6) 0.0229(6) 0.0006(5) 0.0010(5) -0.0040(5)
C2B 0.0214(7) 0.0268(7) 0.0284(7) 0.0000(5) 0.0014(5) -0.0039(5)
C3B 0.0271(7) 0.0318(7) 0.0281(7) -0.0020(6) 0.0040(6) 0.0015(6)
C4B 0.0301(7) 0.0308(7) 0.0271(7) 0.0017(6) -0.0010(6) 0.0002(6)
C5B 0.0243(7) 0.0266(7) 0.0270(7) 0.0013(5) 0.0007(6) -0.0036(5)
C6B 0.0233(7) 0.0247(6) 0.0256(7) 0.0005(5) 0.0007(5) -0.0046(5)
C7B 0.0223(7) 0.0329(7) 0.0297(7) -0.0037(5) 0.0008(6) -0.0037(6)
C8B 0.0272(7) 0.0352(7) 0.0265(7) -0.0057(6) 0.0025(6) 0.0003(6)
C9B 0.0280(7) 0.0330(7) 0.0240(7) -0.0022(6) 0.0002(6) -0.0009(6)
C10B 0.0257(7) 0.0327(7) 0.0282(7) 0.0004(6) 0.0004(6) 0.0012(6)
C11B 0.0242(7) 0.0304(7) 0.0293(7) 0.0029(5) 0.0016(6) -0.0006(6)
C12B 0.0275(7) 0.0251(7) 0.0268(7) 0.0012(5) -0.0011(6) -0.0006(5)
C13B 0.0313(8) 0.0320(7) 0.0263(7) -0.0002(6) 0.0013(6) -0.0001(6)
C14B 0.0362(8) 0.0350(8) 0.0263(7) -0.0013(6) -0.0075(6) 0.0015(6)
C15B 0.0251(7) 0.0343(8) 0.0386(8) -0.0040(6) -0.0068(6) 0.0026(6)
C16B 0.0270(7) 0.0394(8) 0.0358(8) -0.0061(6) 0.0003(6) 0.0038(6)
C17B 0.0301(8) 0.0353(8) 0.0264(7) -0.0026(6) -0.0027(6) 0.0037(6)
O1C 0.0188(5) 0.0568(7) 0.0283(5) -0.0048(4) -0.0009(4) 0.0130(5)
N1C 0.0220(6) 0.0277(6) 0.0234(6) 0.0009(4) -0.0003(4) 0.0015(4)
C1C 0.0218(6) 0.0226(6) 0.0221(6) 0.0012(5) -0.0001(5) 0.0003(5)
C2C 0.0201(7) 0.0286(7) 0.0258(7) 0.0001(5) 0.0017(5) 0.0003(5)
C3C 0.0226(7) 0.0323(7) 0.0265(7) -0.0014(5) 0.0028(5) 0.0059(6)
C4C 0.0253(7) 0.0290(7) 0.0235(6) 0.0004(5) -0.0017(5) 0.0035(5)
C5C 0.0213(6) 0.0237(6) 0.0245(7) 0.0009(5) -0.0002(5) -0.0004(5)
C6C 0.0203(6) 0.0221(6) 0.0232(6) 0.0001(5) 0.0004(5) -0.0012(5)
C7C 0.0194(6) 0.0283(7) 0.0278(7) -0.0021(5) -0.0002(5) -0.0006(5)
C8C 0.0249(7) 0.0306(7) 0.0267(7) -0.0048(5) 0.0034(6) 0.0030(6)
C9C 0.0262(7) 0.0306(7) 0.0229(6) -0.0002(5) -0.0002(5) 0.0027(5)
C10C 0.0222(7) 0.0301(7) 0.0258(7) -0.0011(5) 0.0009(5) 0.0028(5)
C11C 0.0221(7) 0.0326(7) 0.0263(7) -0.0002(5) 0.0018(5) 0.0024(6)
C12C 0.0231(7) 0.0243(6) 0.0254(7) 0.0016(5) -0.0011(5) -0.0012(5)
C13C 0.0274(7) 0.0256(7) 0.0251(7) 0.0005(5) 0.0004(6) 0.0004(5)
C14C 0.0324(8) 0.0252(7) 0.0281(7) 0.0018(5) -0.0071(6) -0.0010(5)
C15C 0.0224(7) 0.0303(7) 0.0395(8) -0.0007(5) -0.0064(6) -0.0018(6)
C16C 0.0242(7) 0.0380(8) 0.0336(8) -0.0048(6) 0.0016(6) 0.0003(6)
C17C 0.0257(7) 0.0346(7) 0.0248(7) -0.0018(6) -0.0019(6) 0.0021(6)

loop_
_atom_type_symbol
_atom_type_description
_atom_type_scat_dispersion_real
_atom_type_scat_dispersion_imag
_atom_type_scat_source
C C 0.0033 0.0016 'International Tables Vol C Tables 4.2.6.8 and 6.1.1.4'
H H 0 0 'International Tables Vol C Tables 4.2.6.8 and 6.1.1.4'
N N 0.0061 0.0033 'International Tables Vol C Tables 4.2.6.8 and 6.1.1.4'
O O 0.0106 0.006 'International Tables Vol C Tables 4.2.6.8 and 6.1.1.4'

loop_
_geom_angle_atom_site_label_1
_geom_angle_atom_site_label_2
_geom_angle_atom_site_label_3
_geom_angle
C2A O1A H1A 110.0(13)
C9A N1A C1A 117.53(11)
N1A C1A C2A 116.88(11)
N1A C1A C6A 123.92(11)
C2A C1A C6A 119.20(12)
O1A C2A C3A 119.34(11)
O1A C2A C1A 120.57(12)
C3A C2A C1A 120.08(12)
C2A C3A C4A 120.47(12)
C2A C3A H3A 119.8
C4A C3A H3A 119.8
C5A C4A C3A 122.69(13)
C5A C4A H4A 118.7
C3A C4A H4A 118.7
C4A C5A C6A 117.38(12)
C4A C5A C10A 121.56(12)
C6A C5A C10A 121.06(11)
C7A C6A C1A 115.37(12)
C7A C6A C5A 124.46(12)
C1A C6A C5A 120.16(11)
C8A C7A C6A 120.59(12)
C8A C7A H7A 119.7
C6A C7A H7A 119.7
C7A C8A C9A 119.29(12)
C7A C8A H8A 120.4
C9A C8A H8A 120.4
N1A C9A C8A 123.28(13)
N1A C9A H9A 118.4
C8A C9A H9A 118.4
C11A C10A C5A 126.82(12)
C11A C10A H10A 116.6
C5A C10A H10A 116.6
C10A C11A C12A 127.47(12)
C10A C11A H11A 116.3
C12A C11A H11A 116.3
C13A C12A C17A 117.58(12)
C13A C12A C11A 119.11(12)
C17A C12A C11A 123.30(12)
C14A C13A C12A 121.38(13)
C14A C13A H13A 119.3
C12A C13A H13A 119.3
C15A C14A C13A 120.07(13)
C15A C14A H14A 120
C13A C14A H14A 120
C14A C15A C16A 119.51(13)
C14A C15A H15A 120.2
C16A C15A H15A 120.2
C17A C16A C15A 120.55(13)
C17A C16A H16A 119.7
C15A C16A H16A 119.7
C16A C17A C12A 120.85(13)
C16A C17A H17A 119.6
C12A C17A H17A 119.6
C2B O1B H1B 110.2(13)
C9B N1B C1B 117.52(11)
N1B C1B C6B 123.69(11)
N1B C1B C2B 116.90(11)
C6B C1B C2B 119.41(12)
O1B C2B C3B 119.53(12)
O1B C2B C1B 120.80(12)
C3B C2B C1B 119.67(12)
C2B C3B C4B 120.61(12)
C2B C3B H3B 119.7
C4B C3B H3B 119.7
C5B C4B C3B 122.40(13)
C5B C4B H4B 118.8
C3B C4B H4B 118.8
C4B C5B C6B 117.70(12)
C4B C5B C10B 121.70(12)
C6B C5B C10B 120.59(11)
C7B C6B C1B 115.72(12)
C7B C6B C5B 124.04(12)
C1B C6B C5B 120.20(11)
C8B C7B C6B 120.24(12)
C8B C7B H7B 119.9
C6B C7B H7B 119.9
C7B C8B C9B 119.59(12)
C7B C8B H8B 120.2
C9B C8B H8B 120.2
N1B C9B C8B 123.21(13)
N1B C9B H9B 118.4
C8B C9B H9B 118.4
C11B C10B C5B 126.52(12)
C11B C10B H10B 116.7
C5B C10B H10B 116.7
C10B C11B C12B 126.14(12)
C10B C11B H11B 116.9
C12B C11B H11B 116.9
C13B C12B C17B 117.53(12)
C13B C12B C11B 119.93(12)
C17B C12B C11B 122.53(13)
C14B C13B C12B 121.51(12)
C14B C13B H13B 119.2
C12B C13B H13B 119.2
C13B C14B C15B 120.19(14)
C13B C14B H14B 119.9
C15B C14B H14B 119.9
C14B C15B C16B 119.27(13)
C14B C15B H15B 120.4
C16B C15B H15B 120.4
C17B C16B C15B 120.62(13)
C17B C16B H16B 119.7
C15B C16B H16B 119.7
C16B C17B C12B 120.87(13)
C16B C17B H17B 119.6
C12B C17B H17B 119.6
C2C O1C H1C 114.0(12)
C9C N1C C1C 117.80(11)
N1C C1C C2C 117.14(11)
N1C C1C C6C 123.55(11)
C2C C1C C6C 119.31(12)
O1C C2C C3C 118.57(11)
O1C C2C C1C 121.71(12)
C3C C2C C1C 119.72(12)
C2C C3C C4C 120.75(12)
C2C C3C H3C 119.6
C4C C3C H3C 119.6
C5C C4C C3C 122.58(12)
C5C C4C H4C 118.7
C3C C4C H4C 118.7
C4C C5C C6C 117.42(12)
C4C C5C C10C 121.27(12)
C6C C5C C10C 121.31(11)
C7C C6C C1C 115.62(12)
C7C C6C C5C 124.17(12)
C1C C6C C5C 120.22(11)
C8C C7C C6C 120.45(12)
C8C C7C H7C 119.8
C6C C7C H7C 119.8
C7C C8C C9C 119.47(12)
C7C C8C H8C 120.3
C9C C8C H8C 120.3
N1C C9C C8C 123.09(12)
N1C C9C H9C 118.5
C8C C9C H9C 118.5
C11C C10C C5C 127.05(12)
C11C C10C H10C 116.5
C5C C10C H10C 116.5
C10C C11C C12C 126.67(12)
C10C C11C H11C 116.7
C12C C11C H11C 116.7
C13C C12C C17C 117.92(12)
C13C C12C C11C 119.52(11)
C17C C12C C11C 122.54(12)
C14C C13C C12C 121.28(12)
C14C C13C H13C 119.4
C12C C13C H13C 119.4
C15C C14C C13C 119.91(13)
C15C C14C H14C 120
C13C C14C H14C 120
C14C C15C C16C 119.68(13)
C14C C15C H15C 120.2
C16C C15C H15C 120.2
C17C C16C C15C 120.30(12)
C17C C16C H16C 119.8
C15C C16C H16C 119.8
C16C C17C C12C 120.90(13)
C16C C17C H17C 119.6
C12C C17C H17C 119.6

loop_
_geom_bond_atom_site_label_1
_geom_bond_atom_site_label_2
_geom_bond_distance
O1A C2A 1.3536(16)
O1A H1A 0.88(2)
N1A C9A 1.3210(17)
N1A C1A 1.3693(16)
C1A C2A 1.4234(17)
C1A C6A 1.4258(17)
C2A C3A 1.3685(19)
C3A C4A 1.3977(18)
C3A H3A 0.95
C4A C5A 1.3885(18)
C4A H4A 0.95
C5A C6A 1.4361(18)
C5A C10A 1.4680(18)
C6A C7A 1.4192(17)
C7A C8A 1.3646(19)
C7A H7A 0.95
C8A C9A 1.4081(19)
C8A H8A 0.95
C9A H9A 0.95
C10A C11A 1.3335(18)
C10A H10A 0.95
C11A C12A 1.4647(18)
C11A H11A 0.95
C12A C13A 1.3985(18)
C12A C17A 1.4054(17)
C13A C14A 1.3869(19)
C13A H13A 0.95
C14A C15A 1.384(2)
C14A H14A 0.95
C15A C16A 1.388(2)
C15A H15A 0.95
C16A C17A 1.3827(19)
C16A H16A 0.95
C17A H17A 0.95
O1B C2B 1.3582(16)
O1B H1B 0.90(2)
N1B C9B 1.3243(16)
N1B C1B 1.3693(17)
C1B C6B 1.4236(17)
C1B C2B 1.4248(17)
C2B C3B 1.3700(19)
C3B C4B 1.4034(19)
C3B H3B 0.95
C4B C5B 1.3841(18)
C4B H4B 0.95
C5B C6B 1.4304(18)
C5B C10B 1.4707(18)
C6B C7B 1.4184(18)
C7B C8B 1.3644(19)
C7B H7B 0.95
C8B C9B 1.4023(18)
C8B H8B 0.95
C9B H9B 0.95
C10B C11B 1.3320(19)
C10B H10B 0.95
C11B C12B 1.4721(18)
C11B H11B 0.95
C12B C13B 1.3971(19)
C12B C17B 1.4032(18)
C13B C14B 1.3833(19)
C13B H13B 0.95
C14B C15B 1.3842(19)
C14B H14B 0.95
C15B C16B 1.388(2)
C15B H15B 0.95
C16B C17B 1.3823(19)
C16B H16B 0.95
C17B H17B 0.95
O1C C2C 1.3509(15)
O1C H1C 0.94(2)
N1C C9C 1.3235(16)
N1C C1C 1.3674(16)
C1C C2C 1.4212(17)
C1C C6C 1.4242(17)
C2C C3C 1.3707(18)
C3C C4C 1.3937(18)
C3C H3C 0.95
C4C C5C 1.3862(17)
C4C H4C 0.95
C5C C6C 1.4332(18)
C5C C10C 1.4654(18)
C6C C7C 1.4212(17)
C7C C8C 1.3606(18)
C7C H7C 0.95
C8C C9C 1.4051(18)
C8C H8C 0.95
C9C H9C 0.95
C10C C11C 1.3277(18)
C10C H10C 0.95
C11C C12C 1.4666(18)
C11C H11C 0.95
C12C C13C 1.3958(18)
C12C C17C 1.4023(17)
C13C C14C 1.3894(18)
C13C H13C 0.95
C14C C15C 1.3836(19)
C14C H14C 0.95
C15C C16C 1.392(2)
C15C H15C 0.95
C16C C17C 1.3815(19)
C16C H16C 0.95
C17C H17C 0.95

loop_
_geom_hbond_atom_site_label_D
_geom_hbond_atom_site_label_H
_geom_hbond_atom_site_label_A
_geom_hbond_site_symmetry_A
_geom_hbond_distance_DH
_geom_hbond_distance_HA
_geom_hbond_distance_DA
_geom_hbond_angle_DHA
_geom_hbond_publ_flag
O1A H1A N1B . 0.88(2) 2.15(2) 2.8177(16) 132.9(17) y
O1A H1A N1A . 0.88(2) 2.27(2) 2.7316(15) 112.7(16) n
O1B H1B N1A . 0.90(2) 2.20(2) 2.9173(16) 135.6(17) y
O1B H1B N1B . 0.90(2) 2.27(2) 2.7403(14) 112.2(16) n
O1C H1C N1C 3_675 0.94(2) 2.00(2) 2.7519(15) 135.9(16) y

loop_
_geom_torsion_atom_site_label_1
_geom_torsion_atom_site_label_2
_geom_torsion_atom_site_label_3
_geom_torsion_atom_site_label_4
_geom_torsion
C9A N1A C1A C2A 178.86(12)
C9A N1A C1A C6A -1.53(19)
N1A C1A C2A O1A 0.72(18)
C6A C1A C2A O1A -178.91(11)
N1A C1A C2A C3A -179.61(12)
C6A C1A C2A C3A 0.76(18)
O1A C2A C3A C4A 178.30(12)
C1A C2A C3A C4A -1.4(2)
C2A C3A C4A C5A 1.1(2)
C3A C4A C5A C6A -0.21(19)
C3A C4A C5A C10A 179.27(12)
N1A C1A C6A C7A 1.13(18)
C2A C1A C6A C7A -179.26(11)
N1A C1A C6A C5A -179.47(12)
C2A C1A C6A C5A 0.13(18)
C4A C5A C6A C7A 178.94(12)
C10A C5A C6A C7A -0.54(19)
C4A C5A C6A C1A -0.40(18)
C10A C5A C6A C1A -179.88(11)
C1A C6A C7A C8A -0.14(18)
C5A C6A C7A C8A -179.50(13)
C6A C7A C8A C9A -0.4(2)
C1A N1A C9A C8A 0.9(2)
C7A C8A C9A N1A 0.0(2)
C4A C5A C10A C11A -10.4(2)
C6A C5A C10A C11A 169.09(13)
C5A C10A C11A C12A -179.51(12)
C10A C11A C12A C13A -176.76(14)
C10A C11A C12A C17A 2.1(2)
C17A C12A C13A C14A -1.99(19)
C11A C12A C13A C14A 176.96(12)
C12A C13A C14A C15A 0.4(2)
C13A C14A C15A C16A 1.0(2)
C14A C15A C16A C17A -0.9(2)
C15A C16A C17A C12A -0.8(2)
C13A C12A C17A C16A 2.15(19)
C11A C12A C17A C16A -176.75(13)
C9B N1B C1B C6B 1.63(18)
C9B N1B C1B C2B -177.93(11)
N1B C1B C2B O1B -1.21(18)
C6B C1B C2B O1B 179.20(11)
N1B C1B C2B C3B 178.91(12)
C6B C1B C2B C3B -0.68(18)
O1B C2B C3B C4B -179.14(12)
C1B C2B C3B C4B 0.73(19)
C2B C3B C4B C5B -0.6(2)
C3B C4B C5B C6B 0.40(19)
C3B C4B C5B C10B 179.67(12)
N1B C1B C6B C7B -0.95(18)
C2B C1B C6B C7B 178.61(11)
N1B C1B C6B C5B -179.08(12)
C2B C1B C6B C5B 0.48(18)
C4B C5B C6B C7B -178.31(12)
C10B C5B C6B C7B 2.41(19)
C4B C5B C6B C1B -0.34(18)
C10B C5B C6B C1B -179.62(11)
C1B C6B C7B C8B -0.05(18)
C5B C6B C7B C8B 178.00(13)
C6B C7B C8B C9B 0.3(2)
C1B N1B C9B C8B -1.35(19)
C7B C8B C9B N1B 0.4(2)
C4B C5B C10B C11B 27.5(2)
C6B C5B C10B C11B -153.21(14)
C5B C10B C11B C12B -177.63(12)
C10B C11B C12B C13B 166.97(14)
C10B C11B C12B C17B -11.9(2)
C17B C12B C13B C14B 0.5(2)
C11B C12B C13B C14B -178.34(12)
C12B C13B C14B C15B -0.1(2)
C13B C14B C15B C16B -0.2(2)
C14B C15B C16B C17B 0.1(2)
C15B C16B C17B C12B 0.3(2)
C13B C12B C17B C16B -0.6(2)
C11B C12B C17B C16B 178.23(13)
C9C N1C C1C C2C 178.55(11)
C9C N1C C1C C6C -1.09(18)
N1C C1C C2C O1C 1.22(18)
C6C C1C C2C O1C -179.12(11)
N1C C1C C2C C3C -179.29(12)
C6C C1C C2C C3C 0.37(18)
O1C C2C C3C C4C 178.29(12)
C1C C2C C3C C4C -1.2(2)
C2C C3C C4C C5C 1.2(2)
C3C C4C C5C C6C -0.34(19)
C3C C4C C5C C10C -179.35(12)
N1C C1C C6C C7C 0.27(18)
C2C C1C C6C C7C -179.36(11)
N1C C1C C6C C5C -179.88(11)
C2C C1C C6C C5C 0.49(18)
C4C C5C C6C C7C 179.34(12)
C10C C5C C6C C7C -1.66(19)
C4C C5C C6C C1C -0.50(17)
C10C C5C C6C C1C 178.50(11)
C1C C6C C7C C8C 0.46(18)
C5C C6C C7C C8C -179.39(12)
C6C C7C C8C C9C -0.36(19)
C1C N1C C9C C8C 1.21(19)
C7C C8C C9C N1C -0.5(2)
C4C C5C C10C C11C -11.8(2)
C6C C5C C10C C11C 169.28(13)
C5C C10C C11C C12C 176.97(12)
C10C C11C C12C C13C -172.42(13)
C10C C11C C12C C17C 6.2(2)
C17C C12C C13C C14C -0.30(19)
C11C C12C C13C C14C 178.42(12)
C12C C13C C14C C15C 0.04(19)
C13C C14C C15C C16C -0.2(2)
C14C C15C C16C C17C 0.5(2)
C15C C16C C17C C12C -0.8(2)
C13C C12C C17C C16C 0.7(2)
C11C C12C C17C C16C -177.99(13)

loop_
_cod_related_entry_id
_cod_related_entry_database
_cod_related_entry_code
1 ChemSpider 24733308
